data_7224312
loop_
_publ_author_name
'Sieradzki, A.'
'Pawlus, S.'
'Tripathy, S. N.'
'G\;agor, A'
'Ciupa, A.'
'M\;aczka, M'
'Paluch, M.'

_publ_section_title
;
 Dielectric relaxation behavior in antiferroelectric metal organic
 framework [(CH3)2NH2][Fe(III)Fe(II)(HCOO)6] single crystals.
;
_journal_issue 12
_journal_name_full 'Physical chemistry chemical physics : PCCP'
_journal_page_first 8462
_journal_page_last 8467
_journal_paper_doi 10.1039/c6cp00064a
_journal_volume 18
_journal_year 2016
_chemical_formula_sum 'C8 H14 Fe2 N O12'
_chemical_formula_weight 427.91
_space_group_crystal_system trigonal
_space_group_IT_number 167
_space_group_name_Hall '-R 3 2"c'
_space_group_name_H-M_alt 'R -3 c :H'
_symmetry_space_group_name_Hall '-R 3 2"c'
_symmetry_space_group_name_H-M 'R -3 c :H'
_atom_sites_solution_hydrogens geom
_audit_creation_method SHELXL-2014/7
_cell_angle_alpha 90
_cell_angle_beta 90
_cell_angle_gamma 120
_cell_formula_units_Z 18
_cell_length_a 14.2916(5)
_cell_length_b 14.2916(5)
_cell_length_c 41.4795(17)
_cell_measurement_reflns_used 4547
_cell_measurement_temperature 100.0(3)
_cell_measurement_theta_max 28.9980
_cell_measurement_theta_min 2.8460
_cell_volume 7337.1(5)
_computing_cell_refinement 'CrysAlisPro 1.171.38.41 (Rigaku OD, 2015)'
_computing_data_collection 'CrysAlisPro 1.171.38.41 (Rigaku OD, 2015)'
_computing_data_reduction 'CrysAlisPro 1.171.38.41 (Rigaku OD, 2015)'
_computing_structure_refinement 'SHELXL-2014/7 (Sheldrick, 2014)'
_diffrn_ambient_environment N~2~
_diffrn_ambient_temperature 100.0(3)
_diffrn_detector 'CCD plate'
_diffrn_detector_area_resol_mean 10.6249
_diffrn_detector_type Atlas
_diffrn_measured_fraction_theta_full 0.999
_diffrn_measured_fraction_theta_max 0.999
_diffrn_measurement_device 'four-circle diffractometer'
_diffrn_measurement_device_type 'Xcalibur, Atlas'
_diffrn_radiation_monochromator graphite
_diffrn_radiation_probe x-ray
_diffrn_radiation_type 'Mo K\a'
_diffrn_radiation_wavelength 0.71073
_diffrn_reflns_av_R_equivalents 0.0312
_diffrn_reflns_av_unetI/netI 0.0168
_diffrn_reflns_Laue_measured_fraction_full 0.999
_diffrn_reflns_Laue_measured_fraction_max 0.999
_diffrn_reflns_limit_h_max 17
_diffrn_reflns_limit_h_min -17
_diffrn_reflns_limit_k_max 17
_diffrn_reflns_limit_k_min -16
_diffrn_reflns_limit_l_max 50
_diffrn_reflns_limit_l_min -49
_diffrn_reflns_number 15149
_diffrn_reflns_point_group_measured_fraction_full 0.999
_diffrn_reflns_point_group_measured_fraction_max 0.999
_diffrn_reflns_theta_full 25.679
_diffrn_reflns_theta_max 25.679
_diffrn_reflns_theta_min 2.562
_diffrn_source 'fine-focus sealed X-ray tube'
_diffrn_source_type 'Enhance (Mo) X-ray Source'
_exptl_absorpt_coefficient_mu 1.838
_exptl_absorpt_correction_T_max 1.00000
_exptl_absorpt_correction_T_min 0.90208
_exptl_absorpt_correction_type multi-scan
_exptl_absorpt_process_details
;
CrysAlisPro 1.171.38.41 (Rigaku Oxford Diffraction, 2015)
Empirical absorption correction using spherical harmonics,
 implemented in SCALE3 ABSPACK scaling algorithm.
;
_exptl_crystal_density_diffrn 1.743
_exptl_crystal_description column
_exptl_crystal_F_000 3906
_exptl_crystal_size_max 0.20
_exptl_crystal_size_mid 0.08
_exptl_crystal_size_min 0.06
_refine_diff_density_max 0.244
_refine_diff_density_min -0.342
_refine_diff_density_rms 0.055
_refine_ls_extinction_method none
_refine_ls_goodness_of_fit_ref 0.984
_refine_ls_hydrogen_treatment constr
_refine_ls_matrix_type full
_refine_ls_number_parameters 113
_refine_ls_number_reflns 1558
_refine_ls_number_restraints 3
_refine_ls_restrained_S_all 0.983
_refine_ls_R_factor_all 0.0347
_refine_ls_R_factor_gt 0.0246
_refine_ls_shift/su_max 0.000
_refine_ls_shift/su_mean 0.000
_refine_ls_structure_factor_coef Fsqd
_refine_ls_weighting_details 'w=1/[\s^2^(Fo^2^)+(0.0400P)^2^+4.0000P] where P=(Fo^2^+2Fc^2^)/3'
_refine_ls_weighting_scheme calc
_refine_ls_wR_factor_gt 0.0656
_refine_ls_wR_factor_ref 0.0704
_reflns_Friedel_coverage 0.000
_reflns_number_gt 1297
_reflns_number_total 1558
_reflns_threshold_expression 'I > 2\s(I)'
_cod_data_source_file c6cp00064a2.cif
_cod_data_source_block 100K
_cod_depositor_comments
;Adding full bibliography for 7224310--7224314.cif.

 Adding full bibliography for 7224310--7224314.cif.
;
_cod_original_cell_volume 7337.1(6)
_cod_database_code 7224312
_shelx_shelxl_version_number 2014/7
_shelx_space_group_comment
;
The symmetry employed for this shelxl refinement is uniquely defined
by the following loop, which should always be used as a source of
symmetry information in preference to the above space-group names.
They are only intended as comments.
;
_oxdiff_exptl_absorpt_empirical_full_min 0.963
_oxdiff_exptl_absorpt_empirical_full_max 1.072
_oxdiff_exptl_absorpt_empirical_details
;
Empirical correction (ABSPACK) includes:
- Absorption correction using spherical harmonics
- Frame scaling
;

loop_
_space_group_symop_operation_xyz
'x, y, z'
'-y, x-y, z'
'-x+y, -x, z'
'y, x, -z+1/2'
'x-y, -y, -z+1/2'
'-x, -x+y, -z+1/2'
'x+2/3, y+1/3, z+1/3'
'-y+2/3, x-y+1/3, z+1/3'
'-x+y+2/3, -x+1/3, z+1/3'
'y+2/3, x+1/3, -z+5/6'
'x-y+2/3, -y+1/3, -z+5/6'
'-x+2/3, -x+y+1/3, -z+5/6'
'x+1/3, y+2/3, z+2/3'
'-y+1/3, x-y+2/3, z+2/3'
'-x+y+1/3, -x+2/3, z+2/3'
'y+1/3, x+2/3, -z+7/6'
'x-y+1/3, -y+2/3, -z+7/6'
'-x+1/3, -x+y+2/3, -z+7/6'
'-x, -y, -z'
'y, -x+y, -z'
'x-y, x, -z'
'-y, -x, z-1/2'
'-x+y, y, z-1/2'
'x, x-y, z-1/2'
'-x+2/3, -y+1/3, -z+1/3'
'y+2/3, -x+y+1/3, -z+1/3'
'x-y+2/3, x+1/3, -z+1/3'
'-y+2/3, -x+1/3, z-1/6'
'-x+y+2/3, y+1/3, z-1/6'
'x+2/3, x-y+1/3, z-1/6'
'-x+1/3, -y+2/3, -z+2/3'
'y+1/3, -x+y+2/3, -z+2/3'
'x-y+1/3, x+2/3, -z+2/3'
'-y+1/3, -x+2/3, z+1/6'
'-x+y+1/3, y+2/3, z+1/6'
'x+1/3, x-y+2/3, z+1/6'

loop_
_atom_site_label
_atom_site_type_symbol
_atom_site_fract_x
_atom_site_fract_y
_atom_site_fract_z
_atom_site_U_iso_or_equiv
_atom_site_adp_type
_atom_site_occupancy
_atom_site_site_symmetry_order
_atom_site_calc_flag
_atom_site_refinement_flags_posn
_atom_site_refinement_flags_adp
_atom_site_refinement_flags_occupancy
_atom_site_disorder_assembly
_atom_site_disorder_group
Fe1 Fe -0.00721(2) 0.3333 0.0833 0.00759(14) Uani 1 2 d S T P . .
Fe2 Fe 0.0000 0.0000 0.0000 0.00656(16) Uani 1 6 d S T P . .
Fe3 Fe -0.3333 0.3333 -0.00259(2) 0.00686(14) Uani 1 3 d S T P . .
O1 O 0.05888(9) 0.47776(9) 0.05491(3) 0.0135(3) Uani 1 1 d . . . . .
O2 O -0.15582(10) 0.25295(9) 0.05745(3) 0.0134(3) Uani 1 1 d . . . . .
O3 O -0.19873(9) 0.39114(9) -0.02896(2) 0.0107(3) Uani 1 1 d . . . . .
O4 O 0.06326(9) 0.26548(9) 0.05435(3) 0.0148(3) Uani 1 1 d . . . . .
O5 O -0.27945(9) 0.25565(9) 0.02592(2) 0.0111(3) Uani 1 1 d . . . . .
O6 O 0.06712(9) 0.13435(9) 0.02712(3) 0.0116(3) Uani 1 1 d . . . . .
C1 C 0.01846(15) 0.17875(13) 0.03964(4) 0.0123(4) Uani 1 1 d . . . . .
H1 H -0.0563 0.1436 0.0376 0.015 Uiso 1 1 calc R U . . .
C2 C -0.18513(14) 0.29802(15) 0.03735(4) 0.0122(4) Uani 1 1 d . . . . .
H2 H -0.1345 0.3669 0.0304 0.015 Uiso 1 1 calc R U . . .
C3 C 0.14795(14) 0.51540(14) 0.04117(4) 0.0123(4) Uani 1 1 d . . . . .
H3 H 0.1792 0.4719 0.0398 0.015 Uiso 1 1 calc R U . . .
N11B N -0.0450(5) 0.6152(5) 0.07199(17) 0.0124(8) Uiso 0.277(5) 1 d D . P A 1
H11A H -0.0459 0.5526 0.0729 0.015 Uiso 0.277(5) 1 calc R U P A 1
H11B H -0.1128 0.6013 0.0738 0.015 Uiso 0.277(5) 1 calc R U P A 1
C10A C 0.0178(6) 0.6826(6) 0.0990(2) 0.021(2) Uiso 0.277(5) 1 d D . P A 1
H10A H 0.0862 0.6851 0.0999 0.032 Uiso 0.277(5) 1 calc R U P A 1
H10B H -0.0209 0.6527 0.1187 0.032 Uiso 0.277(5) 1 calc R U P A 1
H10C H 0.0296 0.7543 0.0962 0.032 Uiso 0.277(5) 1 calc R U P A 1
C10B C -0.0029(5) 0.6648(5) 0.0409(2) 0.0118(19) Uiso 0.277(5) 1 d D . P A 1
H10D H -0.0071 0.7296 0.0390 0.018 Uiso 0.277(5) 1 calc R U P A 1
H10E H -0.0447 0.6154 0.0240 0.018 Uiso 0.277(5) 1 calc R U P A 1
H10F H 0.0711 0.6824 0.0390 0.018 Uiso 0.277(5) 1 calc R U P A 1
N1 N -0.0517(4) 0.6150(4) 0.0833 0.0124(8) Uiso 0.445(11) 2 d DS . P A 2
H1A H -0.1174 0.6073 0.0835 0.015 Uiso 0.223(5) 1 calc R U P A 2
H1B H -0.0593 0.5492 0.0832 0.015 Uiso 0.223(5) 1 calc R U P A 2
C12 C 0.0042(4) 0.6717(4) 0.05427(16) 0.0199(15) Uiso 0.445(11) 1 d D . P A 2
H12A H 0.0144 0.7434 0.0546 0.030 Uiso 0.445(11) 1 calc R U P A 2
H12B H -0.0380 0.6335 0.0358 0.030 Uiso 0.445(11) 1 calc R U P A 2
H12C H 0.0732 0.6757 0.0532 0.030 Uiso 0.445(11) 1 calc R U P A 2

loop_
_atom_site_aniso_label
_atom_site_aniso_U_11
_atom_site_aniso_U_22
_atom_site_aniso_U_33
_atom_site_aniso_U_23
_atom_site_aniso_U_13
_atom_site_aniso_U_12
Fe1 0.00718(18) 0.0069(2) 0.0086(2) -0.00047(12) -0.00024(6) 0.00345(10)
Fe2 0.0059(2) 0.0059(2) 0.0079(3) 0.000 0.000 0.00295(11)
Fe3 0.00625(18) 0.00625(18) 0.0081(2) 0.000 0.000 0.00313(9)
O1 0.0109(7) 0.0126(7) 0.0159(6) 0.0038(5) 0.0046(5) 0.0052(5)
O2 0.0131(7) 0.0122(7) 0.0150(6) 0.0006(5) -0.0044(5) 0.0063(6)
O3 0.0103(6) 0.0093(6) 0.0117(6) 0.0023(5) 0.0024(5) 0.0042(5)
O4 0.0134(7) 0.0122(7) 0.0188(6) -0.0058(5) 0.0002(5) 0.0066(6)
O5 0.0094(6) 0.0115(6) 0.0128(6) 0.0005(5) -0.0019(5) 0.0056(5)
O6 0.0108(6) 0.0099(6) 0.0141(6) -0.0027(5) -0.0005(5) 0.0053(5)
C1 0.0094(9) 0.0113(10) 0.0156(9) -0.0012(7) 0.0000(7) 0.0047(8)
C2 0.0108(10) 0.0118(9) 0.0136(8) 0.0010(7) 0.0006(7) 0.0053(8)
C3 0.0124(10) 0.0127(10) 0.0131(8) 0.0011(7) 0.0014(7) 0.0074(8)

loop_
_atom_type_symbol
_atom_type_description
_atom_type_scat_dispersion_real
_atom_type_scat_dispersion_imag
_atom_type_scat_source
C C 0.0033 0.0016 'International Tables Vol C Tables 4.2.6.8 and 6.1.1.4'
H H 0.0000 0.0000 'International Tables Vol C Tables 4.2.6.8 and 6.1.1.4'
N N 0.0061 0.0033 'International Tables Vol C Tables 4.2.6.8 and 6.1.1.4'
O O 0.0106 0.0060 'International Tables Vol C Tables 4.2.6.8 and 6.1.1.4'
Fe Fe 0.3463 0.8444 'International Tables Vol C Tables 4.2.6.8 and 6.1.1.4'

loop_
_geom_angle_atom_site_label_1
_geom_angle_atom_site_label_2
_geom_angle_atom_site_label_3
_geom_angle
_geom_angle_site_symmetry_1
_geom_angle_site_symmetry_3
O4 Fe1 O4 89.01(6) 17_554 .
O4 Fe1 O2 92.39(4) 17_554 17_554
O4 Fe1 O2 174.42(4) . 17_554
O4 Fe1 O2 174.42(4) 17_554 .
O4 Fe1 O2 92.39(4) . .
O2 Fe1 O2 86.74(6) 17_554 .
O4 Fe1 O1 92.74(4) 17_554 17_554
O4 Fe1 O1 90.60(5) . 17_554
O2 Fe1 O1 94.73(4) 17_554 17_554
O2 Fe1 O1 81.84(5) . 17_554
O4 Fe1 O1 90.60(5) 17_554 .
O4 Fe1 O1 92.74(4) . .
O2 Fe1 O1 81.84(5) 17_554 .
O2 Fe1 O1 94.73(4) . .
O1 Fe1 O1 175.32(6) 17_554 .
O6 Fe2 O6 180.00(7) 21 3
O6 Fe2 O6 88.34(4) 21 .
O6 Fe2 O6 91.66(4) 3 .
O6 Fe2 O6 91.66(4) 21 19
O6 Fe2 O6 88.34(4) 3 19
O6 Fe2 O6 180.0 . 19
O6 Fe2 O6 88.34(4) 21 2
O6 Fe2 O6 91.66(4) 3 2
O6 Fe2 O6 91.66(4) . 2
O6 Fe2 O6 88.34(4) 19 2
O6 Fe2 O6 91.66(4) 21 20
O6 Fe2 O6 88.34(4) 3 20
O6 Fe2 O6 88.34(4) . 20
O6 Fe2 O6 91.66(4) 19 20
O6 Fe2 O6 180.00(7) 2 20
O3 Fe3 O3 92.90(4) 3_455 2_565
O3 Fe3 O3 92.89(4) 3_455 .
O3 Fe3 O3 92.89(4) 2_565 .
O3 Fe3 O5 88.17(5) 3_455 .
O3 Fe3 O5 177.13(4) 2_565 .
O3 Fe3 O5 89.71(5) . .
O3 Fe3 O5 177.13(4) 3_455 2_565
O3 Fe3 O5 89.71(5) 2_565 2_565
O3 Fe3 O5 88.17(5) . 2_565
O5 Fe3 O5 89.17(5) . 2_565
O3 Fe3 O5 89.71(5) 3_455 3_455
O3 Fe3 O5 88.17(5) 2_565 3_455
O3 Fe3 O5 177.13(4) . 3_455
O5 Fe3 O5 89.17(5) . 3_455
O5 Fe3 O5 89.17(5) 2_565 3_455
C3 O1 Fe1 122.07(11) . .
C2 O2 Fe1 124.05(11) . .
C3 O3 Fe3 125.58(11) 19_565 .
C1 O4 Fe1 128.39(11) . .
C2 O5 Fe3 124.44(11) . .
C1 O6 Fe2 126.20(11) . .
O4 C1 O6 124.58(17) . .
O2 C2 O5 123.87(17) . .
O1 C3 O3 124.25(17) . 19_565
C10B N11B C10A 113.1(6) . .
C12 N1 C12 112.6(6) 16_454 .

loop_
_geom_bond_atom_site_label_1
_geom_bond_atom_site_label_2
_geom_bond_distance
_geom_bond_site_symmetry_2
Fe1 O4 2.0919(12) 17_554
Fe1 O4 2.0920(12) .
Fe1 O2 2.1315(12) 17_554
Fe1 O2 2.1315(12) .
Fe1 O1 2.1431(11) 17_554
Fe1 O1 2.1432(11) .
Fe2 O6 2.0076(11) 21
Fe2 O6 2.0076(11) 3
Fe2 O6 2.0076(11) .
Fe2 O6 2.0077(11) 19
Fe2 O6 2.0077(11) 2
Fe2 O6 2.0077(11) 20
Fe3 O3 1.9974(11) 3_455
Fe3 O3 1.9974(11) 2_565
Fe3 O3 1.9974(11) .
Fe3 O5 2.0199(11) .
Fe3 O5 2.0200(11) 2_565
Fe3 O5 2.0200(11) 3_455
O1 C3 1.245(2) .
O2 C2 1.2470(19) .
O3 C3 1.2641(19) 19_565
O4 C1 1.235(2) .
O5 C2 1.2618(19) .
O6 C1 1.2638(19) .
C3 O3 1.2641(19) 19_565
N11B C10B 1.451(7) .
N11B C10A 1.457(7) .
N1 C12 1.449(6) 16_454
N1 C12 1.449(6) .
